data_4324760
loop_
_publ_author_name
'Sarah K. Russell'
'Carsten Milsmann'
'Emil Lobkovsky'
'Thomas Weyherm\"uller'
'Paul J. Chirik'

_publ_section_title
;
 Synthesis, Electronic Structure, and Catalytic Activity of Reduced
 Bis(aldimino)pyridine Iron Compounds: Experimental Evidence for Ligand
 Participation
;
_journal_name_full 'Inorganic Chemistry'
_journal_page_first 3159
_journal_page_last 3169
_journal_paper_doi 10.1021/ic102186q
_journal_volume 50
_journal_year 2011
_chemical_formula_moiety 'C31 H39 N3, 0.5(C5 H12)'
_chemical_formula_sum 'C33.5 H45 N3'
_chemical_formula_weight 489.73
_chemical_name_systematic
; 
 ? 
;
_space_group_IT_number 14
_symmetry_cell_setting monoclinic
_symmetry_space_group_name_Hall '-P 2yn'
_symmetry_space_group_name_H-M 'P 1 21/n 1'
_atom_sites_solution_hydrogens geom
_atom_sites_solution_primary direct
_atom_sites_solution_secondary difmap
_audit_creation_method SHELXL-97
_cell_angle_alpha 90.00
_cell_angle_beta 91.744(4)
_cell_angle_gamma 90.00
_cell_formula_units_Z 8
_cell_length_a 8.4772(12)
_cell_length_b 29.510(4)
_cell_length_c 24.084(3)
_cell_measurement_reflns_used 9917
_cell_measurement_temperature 100(2)
_cell_measurement_theta_max 25.600
_cell_measurement_theta_min 2.237
_cell_volume 6022.1(14)
_computing_cell_refinement 'SAINT software (Bruker AXS, 2004)'
_computing_data_collection 'APEX2 (Bruker AXS, 2008)'
_computing_data_reduction 'SAINT software (Bruker AXS, 2004)'
_computing_structure_refinement 'SHELXL-97 (Sheldrick, 1997)'
_computing_structure_solution 'SHELXS-97 (Sheldrick, 1990)'
_diffrn_ambient_temperature 100(2)
_diffrn_detector_area_resol_mean 66.67
_diffrn_measured_fraction_theta_full 0.975
_diffrn_measured_fraction_theta_max 0.975
_diffrn_measurement_device_type 'Bruker-AXS Kappa Mach3 APEX-II'
_diffrn_measurement_method 'CCD \f- and \w-scans'
_diffrn_radiation_monochromator 'Incoatec Helios mirrors'
_diffrn_radiation_source '0.2 x 2mm^2^ focus rotating anode'
_diffrn_radiation_type MoK\a
_diffrn_radiation_wavelength 0.71073
_diffrn_reflns_av_R_equivalents 0.0530
_diffrn_reflns_av_sigmaI/netI 0.0263
_diffrn_reflns_limit_h_max 10
_diffrn_reflns_limit_h_min -10
_diffrn_reflns_limit_k_max 35
_diffrn_reflns_limit_k_min -35
_diffrn_reflns_limit_l_max 29
_diffrn_reflns_limit_l_min -29
_diffrn_reflns_number 95705
_diffrn_reflns_theta_full 25.50
_diffrn_reflns_theta_max 25.50
_diffrn_reflns_theta_min 2.18
_exptl_absorpt_coefficient_mu 0.063
_exptl_absorpt_correction_T_max 0.9987
_exptl_absorpt_correction_T_min 0.9981
_exptl_absorpt_correction_type gaussian
_exptl_absorpt_process_details 'SADABS 2008/1, Bruker AXS (2008)'
_exptl_crystal_colour yellow
_exptl_crystal_density_diffrn 1.080
_exptl_crystal_description 'transparent block'
_exptl_crystal_F_000 2136
_exptl_crystal_size_max 0.03
_exptl_crystal_size_mid 0.02
_exptl_crystal_size_min 0.02
_refine_diff_density_max 0.293
_refine_diff_density_min -0.299
_refine_diff_density_rms 0.040
_refine_ls_extinction_method none
_refine_ls_goodness_of_fit_ref 1.055
_refine_ls_hydrogen_treatment constr
_refine_ls_matrix_type full
_refine_ls_number_parameters 690
_refine_ls_number_reflns 10934
_refine_ls_number_restraints 7
_refine_ls_restrained_S_all 1.055
_refine_ls_R_factor_all 0.0593
_refine_ls_R_factor_gt 0.0438
_refine_ls_shift/su_max 0.001
_refine_ls_shift/su_mean 0.000
_refine_ls_structure_factor_coef Fsqd
_refine_ls_weighting_details 'calc w=1/[\s^2^(Fo^2^)+(0.0495P)^2^+2.9538P] where P=(Fo^2^+2Fc^2^)/3'
_refine_ls_weighting_scheme calc
_refine_ls_wR_factor_gt 0.1097
_refine_ls_wR_factor_ref 0.1198
_reflns_number_gt 8653
_reflns_number_total 10934
_reflns_threshold_expression >2sigma(I)
_cod_data_source_file ic102186q_si_001_1.cif
_cod_data_source_block 6996
_cod_original_formula_sum 'C33.50 H45 N3'
_cod_database_code 4324760

loop_
_symmetry_equiv_pos_as_xyz
'x, y, z'
'-x+1/2, y+1/2, -z+1/2'
'-x, -y, -z'
'x-1/2, -y-1/2, z-1/2'

loop_
_atom_site_label
_atom_site_type_symbol
_atom_site_fract_x
_atom_site_fract_y
_atom_site_fract_z
_atom_site_U_iso_or_equiv
_atom_site_adp_type
_atom_site_occupancy
_atom_site_symmetry_multiplicity
_atom_site_calc_flag
_atom_site_refinement_flags
_atom_site_disorder_assembly
_atom_site_disorder_group
C1 C 0.44615(19) 0.31090(5) 0.76933(6) 0.0247(3) Uani 1 1 d . . .
C2 C 0.5094(2) 0.30457(6) 0.82289(7) 0.0278(4) Uani 1 1 d . . .
H2 H 0.4565 0.3169 0.8536 0.033 Uiso 1 1 calc R . .
C3 C 0.6478(2) 0.28062(6) 0.83190(7) 0.0290(4) Uani 1 1 d . . .
H3 H 0.6888 0.2764 0.8687 0.035 Uiso 1 1 calc R . .
C4 C 0.7275(2) 0.26258(6) 0.78737(7) 0.0272(4) Uani 1 1 d . . .
H4 H 0.8242 0.2470 0.7941 0.033 Uiso 1 1 calc R . .
C5 C 0.66776(18) 0.26704(5) 0.73300(6) 0.0228(3) Uani 1 1 d . . .
C6 C 0.52451(18) 0.29067(5) 0.72520(6) 0.0212(3) Uani 1 1 d . . .
N7 N 0.46042(15) 0.29742(4) 0.67028(5) 0.0217(3) Uani 1 1 d . . .
C8 C 0.36628(18) 0.26792(5) 0.65044(6) 0.0212(3) Uani 1 1 d . . .
H8 H 0.3443 0.2418 0.6719 0.025 Uiso 1 1 calc R . .
C9 C 0.28964(17) 0.27292(5) 0.59499(6) 0.0191(3) Uani 1 1 d . . .
C10 C 0.31182(19) 0.31110(5) 0.56207(6) 0.0224(3) Uani 1 1 d . . .
H10 H 0.3787 0.3351 0.5745 0.027 Uiso 1 1 calc R . .
C11 C 0.2339(2) 0.31318(5) 0.51075(6) 0.0251(3) Uani 1 1 d . . .
H11 H 0.2455 0.3389 0.4876 0.030 Uiso 1 1 calc R . .
C12 C 0.13892(19) 0.27728(5) 0.49355(6) 0.0225(3) Uani 1 1 d . . .
H12 H 0.0850 0.2779 0.4584 0.027 Uiso 1 1 calc R . .
C13 C 0.12447(17) 0.24026(5) 0.52914(6) 0.0187(3) Uani 1 1 d . . .
C15 C 0.02555(18) 0.20040(5) 0.51536(6) 0.0201(3) Uani 1 1 d . . .
H15 H 0.0115 0.1779 0.5430 0.024 Uiso 1 1 calc R . .
N14 N 0.19709(15) 0.23801(4) 0.57928(5) 0.0195(3) Uani 1 1 d . . .
N16 N -0.04131(14) 0.19497(4) 0.46813(5) 0.0201(3) Uani 1 1 d . . .
C17 C -0.13863(18) 0.15579(5) 0.45966(6) 0.0208(3) Uani 1 1 d . . .
C18 C -0.07330(19) 0.11230(5) 0.45482(6) 0.0243(3) Uani 1 1 d . . .
C19 C -0.1775(2) 0.07638(6) 0.44418(7) 0.0307(4) Uani 1 1 d . . .
H19 H -0.1367 0.0465 0.4409 0.037 Uiso 1 1 calc R . .
C20 C -0.3384(2) 0.08326(6) 0.43836(7) 0.0344(4) Uani 1 1 d . . .
H20 H -0.4068 0.0583 0.4312 0.041 Uiso 1 1 calc R . .
C21 C -0.3998(2) 0.12649(6) 0.44292(7) 0.0320(4) Uani 1 1 d . . .
H21 H -0.5106 0.1309 0.4389 0.038 Uiso 1 1 calc R . .
C22 C -0.30235(18) 0.16367(6) 0.45325(6) 0.0249(3) Uani 1 1 d . . .
C23 C 0.2957(2) 0.33842(6) 0.75958(7) 0.0318(4) Uani 1 1 d . . .
H23 H 0.2839 0.3445 0.7188 0.038 Uiso 1 1 calc R . .
C24 C 0.1528(2) 0.31182(8) 0.77672(12) 0.0617(7) Uani 1 1 d . . .
H24A H 0.1462 0.2835 0.7555 0.093 Uiso 1 1 calc R . .
H24B H 0.0573 0.3298 0.7693 0.093 Uiso 1 1 calc R . .
H24C H 0.1622 0.3049 0.8165 0.093 Uiso 1 1 calc R . .
C25 C 0.3015(2) 0.38399(7) 0.78943(10) 0.0472(5) Uani 1 1 d . . .
H25A H 0.3007 0.3790 0.8297 0.071 Uiso 1 1 calc R . .
H25B H 0.2094 0.4021 0.7779 0.071 Uiso 1 1 calc R . .
H25C H 0.3981 0.4001 0.7800 0.071 Uiso 1 1 calc R . .
C26 C 0.7538(2) 0.24820(6) 0.68312(7) 0.0274(4) Uani 1 1 d . . .
H26 H 0.6734 0.2328 0.6584 0.033 Uiso 1 1 calc R . .
C27 C 0.8259(2) 0.28685(6) 0.64954(7) 0.0338(4) Uani 1 1 d . . .
H27A H 0.9043 0.3030 0.6728 0.051 Uiso 1 1 calc R . .
H27B H 0.7424 0.3079 0.6374 0.051 Uiso 1 1 calc R . .
H27C H 0.8769 0.2743 0.6170 0.051 Uiso 1 1 calc R . .
C28 C 0.8812(2) 0.21333(6) 0.69836(8) 0.0364(4) Uani 1 1 d . . .
H28A H 0.9647 0.2278 0.7211 0.055 Uiso 1 1 calc R . .
H28B H 0.9261 0.2013 0.6644 0.055 Uiso 1 1 calc R . .
H28C H 0.8345 0.1885 0.7194 0.055 Uiso 1 1 calc R . .
C29 C 0.10421(19) 0.10318(6) 0.45865(7) 0.0291(4) Uani 1 1 d . . .
H29 H 0.1582 0.1326 0.4674 0.035 Uiso 1 1 calc R . .
C30 C 0.1629(2) 0.08656(6) 0.40287(7) 0.0340(4) Uani 1 1 d . . .
H30A H 0.2771 0.0815 0.4058 0.051 Uiso 1 1 calc R . .
H30B H 0.1395 0.1094 0.3743 0.051 Uiso 1 1 calc R . .
H30C H 0.1096 0.0581 0.3928 0.051 Uiso 1 1 calc R . .
C31 C 0.1490(2) 0.06980(8) 0.50508(8) 0.0462(5) Uani 1 1 d . . .
H31A H 0.1156 0.0819 0.5407 0.069 Uiso 1 1 calc R . .
H31B H 0.2636 0.0654 0.5064 0.069 Uiso 1 1 calc R . .
H31C H 0.0965 0.0407 0.4979 0.069 Uiso 1 1 calc R . .
C32 C -0.3658(2) 0.21147(6) 0.45993(7) 0.0300(4) Uani 1 1 d . . .
H32 H -0.2865 0.2328 0.4445 0.036 Uiso 1 1 calc R . .
C33 C -0.3831(2) 0.22347(6) 0.52158(7) 0.0338(4) Uani 1 1 d . . .
H33A H -0.4653 0.2045 0.5374 0.051 Uiso 1 1 calc R . .
H33B H -0.4123 0.2555 0.5249 0.051 Uiso 1 1 calc R . .
H33C H -0.2826 0.2181 0.5417 0.051 Uiso 1 1 calc R . .
C34 C -0.5227(2) 0.21985(8) 0.42860(8) 0.0422(5) Uani 1 1 d . . .
H34A H -0.5138 0.2104 0.3898 0.063 Uiso 1 1 calc R . .
H34B H -0.5486 0.2522 0.4300 0.063 Uiso 1 1 calc R . .
H34C H -0.6062 0.2023 0.4459 0.063 Uiso 1 1 calc R . .
C41 C 0.5036(2) -0.08333(5) 0.35477(6) 0.0264(4) Uani 1 1 d . . .
C42 C 0.5777(2) -0.12330(6) 0.37222(7) 0.0317(4) Uani 1 1 d . . .
H42 H 0.5223 -0.1438 0.3949 0.038 Uiso 1 1 calc R . .
C43 C 0.7298(2) -0.13381(6) 0.35735(7) 0.0337(4) Uani 1 1 d . . .
H43 H 0.7775 -0.1613 0.3697 0.040 Uiso 1 1 calc R . .
C44 C 0.8117(2) -0.10421(6) 0.32453(7) 0.0308(4) Uani 1 1 d . . .
H44 H 0.9163 -0.1115 0.3146 0.037 Uiso 1 1 calc R . .
C45 C 0.7438(2) -0.06372(5) 0.30558(7) 0.0261(3) Uani 1 1 d . . .
C46 C 0.58888(19) -0.05398(5) 0.32060(6) 0.0230(3) Uani 1 1 d . . .
N47 N 0.51814(15) -0.01179(4) 0.30364(5) 0.0233(3) Uani 1 1 d . . .
C48 C 0.42775(18) -0.01189(5) 0.26080(6) 0.0228(3) Uani 1 1 d . . .
H48 H 0.4143 -0.0392 0.2404 0.027 Uiso 1 1 calc R . .
C49 C 0.34248(17) 0.02922(5) 0.24154(6) 0.0204(3) Uani 1 1 d . . .
C50 C 0.34848(18) 0.06980(5) 0.27139(6) 0.0216(3) Uani 1 1 d . . .
H50 H 0.4114 0.0722 0.3046 0.026 Uiso 1 1 calc R . .
C51 C 0.26105(18) 0.10646(5) 0.25176(6) 0.0228(3) Uani 1 1 d . . .
H51 H 0.2624 0.1344 0.2714 0.027 Uiso 1 1 calc R . .
C52 C 0.17166(18) 0.10172(5) 0.20302(6) 0.0214(3) Uani 1 1 d . . .
H52 H 0.1104 0.1262 0.1887 0.026 Uiso 1 1 calc R . .
C53 C 0.17353(17) 0.06017(5) 0.17545(6) 0.0194(3) Uani 1 1 d . . .
N54 N 0.25650(15) 0.02408(4) 0.19409(5) 0.0211(3) Uani 1 1 d . . .
C55 C 0.07975(17) 0.05269(5) 0.12366(6) 0.0207(3) Uani 1 1 d . . .
H55 H 0.0777 0.0233 0.1075 0.025 Uiso 1 1 calc R . .
N56 N 0.00173(15) 0.08435(4) 0.10009(5) 0.0209(3) Uani 1 1 d . . .
C57 C -0.09313(18) 0.07389(5) 0.05167(6) 0.0208(3) Uani 1 1 d . . .
C58 C -0.02468(19) 0.07047(5) -0.00066(6) 0.0229(3) Uani 1 1 d . . .
C59 C -0.1258(2) 0.06114(5) -0.04595(6) 0.0270(4) Uani 1 1 d . . .
H59 H -0.0834 0.0586 -0.0819 0.032 Uiso 1 1 calc R . .
C60 C -0.2870(2) 0.05539(6) -0.03985(7) 0.0304(4) Uani 1 1 d . . .
H60 H -0.3528 0.0478 -0.0711 0.037 Uiso 1 1 calc R . .
C61 C -0.3517(2) 0.06074(6) 0.01179(7) 0.0289(4) Uani 1 1 d . . .
H61 H -0.4622 0.0573 0.0156 0.035 Uiso 1 1 calc R . .
C62 C -0.25646(19) 0.07113(5) 0.05821(7) 0.0244(3) Uani 1 1 d . . .
C63 C 0.3391(2) -0.07045(6) 0.37298(7) 0.0316(4) Uani 1 1 d . . .
H63 H 0.2793 -0.0587 0.3396 0.038 Uiso 1 1 calc R . .
C64 C 0.2454(2) -0.11004(7) 0.39606(8) 0.0402(4) Uani 1 1 d . . .
H64A H 0.2457 -0.1353 0.3696 0.060 Uiso 1 1 calc R . .
H64B H 0.1364 -0.1004 0.4018 0.060 Uiso 1 1 calc R . .
H64C H 0.2938 -0.1198 0.4315 0.060 Uiso 1 1 calc R . .
C65 C 0.3492(3) -0.03200(6) 0.41569(8) 0.0430(5) Uani 1 1 d . . .
H65A H 0.4101 -0.0422 0.4486 0.065 Uiso 1 1 calc R . .
H65B H 0.2427 -0.0235 0.4264 0.065 Uiso 1 1 calc R . .
H65C H 0.4014 -0.0057 0.3994 0.065 Uiso 1 1 calc R . .
C66 C 0.8389(2) -0.03050(6) 0.27172(7) 0.0301(4) Uani 1 1 d . . .
H66 H 0.7630 -0.0094 0.2523 0.036 Uiso 1 1 calc R . .
C67 C 0.9462(3) -0.00229(7) 0.30996(9) 0.0469(5) Uani 1 1 d . . .
H67A H 0.8821 0.0142 0.3365 0.070 Uiso 1 1 calc R . .
H67B H 1.0054 0.0193 0.2878 0.070 Uiso 1 1 calc R . .
H67C H 1.0201 -0.0223 0.3302 0.070 Uiso 1 1 calc R . .
C68 C 0.9350(3) -0.05390(7) 0.22768(9) 0.0539(6) Uani 1 1 d . . .
H68A H 0.9874 -0.0310 0.2052 0.081 Uiso 1 1 calc R . .
H68B H 0.8649 -0.0723 0.2037 0.081 Uiso 1 1 calc R . .
H68C H 1.0147 -0.0735 0.2458 0.081 Uiso 1 1 calc R . .
C69 C 0.15100(19) 0.07930(6) -0.00688(7) 0.0276(4) Uani 1 1 d . . .
H69 H 0.2085 0.0629 0.0239 0.033 Uiso 1 1 calc R . .
C70 C 0.1864(2) 0.13021(6) 0.00023(8) 0.0370(4) Uani 1 1 d . . .
H70A H 0.1275 0.1474 -0.0284 0.056 Uiso 1 1 calc R . .
H70B H 0.2998 0.1355 -0.0035 0.056 Uiso 1 1 calc R . .
H70C H 0.1546 0.1401 0.0371 0.056 Uiso 1 1 calc R . .
C71 C 0.2143(2) 0.06186(7) -0.06135(7) 0.0399(5) Uani 1 1 d . . .
H71A H 0.1891 0.0296 -0.0654 0.060 Uiso 1 1 calc R . .
H71B H 0.3290 0.0660 -0.0613 0.060 Uiso 1 1 calc R . .
H71C H 0.1655 0.0788 -0.0924 0.060 Uiso 1 1 calc R . .
C72 C -0.3250(2) 0.07963(6) 0.11528(7) 0.0288(4) Uani 1 1 d . . .
H72 H -0.2508 0.1005 0.1358 0.035 Uiso 1 1 calc R . .
C73 C -0.4858(2) 0.10282(7) 0.11234(8) 0.0373(4) Uani 1 1 d . . .
H73A H -0.4797 0.1301 0.0894 0.056 Uiso 1 1 calc R . .
H73B H -0.5166 0.1112 0.1499 0.056 Uiso 1 1 calc R . .
H73C H -0.5643 0.0820 0.0959 0.056 Uiso 1 1 calc R . .
C74 C -0.3331(2) 0.03594(7) 0.14906(8) 0.0386(4) Uani 1 1 d . . .
H74A H -0.4061 0.0147 0.1304 0.058 Uiso 1 1 calc R . .
H74B H -0.3705 0.0428 0.1862 0.058 Uiso 1 1 calc R . .
H74C H -0.2278 0.0223 0.1522 0.058 Uiso 1 1 calc R . .
C81 C 0.269(3) -0.1209(10) 0.1724(15) 0.081(2) Uani 0.328(2) 1 d PD A 1
H81A H 0.1727 -0.1198 0.1490 0.122 Uiso 0.328(2) 1 calc PR A 1
H81B H 0.3127 -0.0903 0.1766 0.122 Uiso 0.328(2) 1 calc PR A 1
H81C H 0.2446 -0.1330 0.2090 0.122 Uiso 0.328(2) 1 calc PR A 1
C82 C 0.3912(9) -0.1517(2) 0.1451(3) 0.0611(9) Uani 0.328(2) 1 d PD A 1
H82A H 0.3463 -0.1825 0.1403 0.073 Uiso 0.328(2) 1 calc PR A 1
H82B H 0.4147 -0.1397 0.1079 0.073 Uiso 0.328(2) 1 calc PR A 1
C83 C 0.5427(12) -0.1545(6) 0.1801(6) 0.0573(13) Uani 0.328(2) 1 d PD A 1
H83A H 0.5211 -0.1683 0.2166 0.069 Uiso 0.328(2) 1 calc PR A 1
H83B H 0.5855 -0.1237 0.1867 0.069 Uiso 0.328(2) 1 calc PR A 1
C84 C 0.6664(8) -0.1840(2) 0.1491(3) 0.0523(7) Uani 0.328(2) 1 d PD A 1
H84A H 0.6264 -0.2154 0.1445 0.063 Uiso 0.328(2) 1 calc PR A 1
H84B H 0.6836 -0.1712 0.1118 0.063 Uiso 0.328(2) 1 calc PR A 1
C85 C 0.8171(10) -0.1844(4) 0.1820(4) 0.0697(11) Uani 0.328(2) 1 d PD A 1
H85A H 0.8949 -0.2028 0.1629 0.105 Uiso 0.328(2) 1 calc PR A 1
H85B H 0.7995 -0.1973 0.2188 0.105 Uiso 0.328(2) 1 calc PR A 1
H85C H 0.8566 -0.1533 0.1861 0.105 Uiso 0.328(2) 1 calc PR A 1
C81' C 0.2944(12) -0.1291(4) 0.1801(6) 0.081(2) Uani 0.672(2) 1 d PD A 2
H81D H 0.2149 -0.1238 0.2081 0.122 Uiso 0.672(2) 1 calc PR A 2
H81E H 0.2543 -0.1514 0.1530 0.122 Uiso 0.672(2) 1 calc PR A 2
H81F H 0.3172 -0.1007 0.1610 0.122 Uiso 0.672(2) 1 calc PR A 2
C82' C 0.4468(5) -0.14728(12) 0.20870(15) 0.0611(9) Uani 0.672(2) 1 d PD A 2
H82C H 0.4867 -0.1248 0.2362 0.073 Uiso 0.672(2) 1 calc PR A 2
H82D H 0.4230 -0.1756 0.2288 0.073 Uiso 0.672(2) 1 calc PR A 2
C83' C 0.5719(6) -0.1564(3) 0.1672(2) 0.0573(13) Uani 0.672(2) 1 d PD A 2
H83C H 0.6052 -0.1276 0.1502 0.069 Uiso 0.672(2) 1 calc PR A 2
H83D H 0.5285 -0.1763 0.1373 0.069 Uiso 0.672(2) 1 calc PR A 2
C84' C 0.7163(4) -0.17975(12) 0.19618(14) 0.0523(7) Uani 0.672(2) 1 d PD A 2
H84C H 0.7566 -0.1605 0.2272 0.063 Uiso 0.672(2) 1 calc PR A 2
H84D H 0.6838 -0.2092 0.2117 0.063 Uiso 0.672(2) 1 calc PR A 2
C85' C 0.8445(5) -0.18712(17) 0.15560(18) 0.0697(11) Uani 0.672(2) 1 d PD A 2
H85D H 0.9347 -0.2020 0.1744 0.105 Uiso 0.672(2) 1 calc PR A 2
H85E H 0.8779 -0.1579 0.1407 0.105 Uiso 0.672(2) 1 calc PR A 2
H85F H 0.8048 -0.2064 0.1251 0.105 Uiso 0.672(2) 1 calc PR A 2

loop_
_atom_site_aniso_label
_atom_site_aniso_U_11
_atom_site_aniso_U_22
_atom_site_aniso_U_33
_atom_site_aniso_U_23
_atom_site_aniso_U_13
_atom_site_aniso_U_12
C1 0.0231(8) 0.0275(8) 0.0234(8) 0.0003(6) -0.0006(6) -0.0042(7)
C2 0.0280(9) 0.0342(9) 0.0214(8) -0.0025(7) 0.0010(7) -0.0052(7)
C3 0.0304(9) 0.0351(9) 0.0211(8) 0.0021(7) -0.0078(7) -0.0061(7)
C4 0.0243(8) 0.0278(9) 0.0290(8) 0.0021(7) -0.0075(7) -0.0015(7)
C5 0.0239(8) 0.0194(7) 0.0249(8) -0.0012(6) -0.0032(6) -0.0049(6)
C6 0.0234(8) 0.0199(7) 0.0201(7) 0.0006(6) -0.0037(6) -0.0072(6)
N7 0.0225(7) 0.0228(7) 0.0196(6) -0.0009(5) -0.0018(5) -0.0015(5)
C8 0.0238(8) 0.0186(7) 0.0211(7) 0.0015(6) -0.0007(6) -0.0020(6)
C9 0.0194(7) 0.0180(7) 0.0199(7) -0.0021(6) 0.0008(6) 0.0006(6)
C10 0.0245(8) 0.0186(7) 0.0242(8) -0.0020(6) 0.0004(6) -0.0023(6)
C11 0.0331(9) 0.0188(8) 0.0233(8) 0.0036(6) -0.0004(7) -0.0009(7)
C12 0.0268(8) 0.0215(8) 0.0191(7) 0.0009(6) -0.0031(6) 0.0014(6)
C13 0.0187(7) 0.0189(7) 0.0183(7) -0.0029(6) -0.0003(6) 0.0011(6)
C15 0.0215(8) 0.0197(7) 0.0191(7) 0.0013(6) 0.0004(6) 0.0002(6)
N14 0.0210(6) 0.0183(6) 0.0192(6) -0.0003(5) -0.0016(5) -0.0008(5)
N16 0.0178(6) 0.0224(7) 0.0202(6) -0.0017(5) -0.0008(5) -0.0007(5)
C17 0.0215(8) 0.0260(8) 0.0148(7) -0.0011(6) -0.0004(6) -0.0047(6)
C18 0.0231(8) 0.0279(8) 0.0217(7) -0.0048(6) 0.0004(6) -0.0032(7)
C19 0.0340(10) 0.0283(9) 0.0298(9) -0.0057(7) 0.0023(7) -0.0063(7)
C20 0.0315(10) 0.0392(10) 0.0324(9) -0.0075(8) 0.0014(8) -0.0170(8)
C21 0.0204(8) 0.0453(11) 0.0303(9) -0.0035(8) -0.0009(7) -0.0077(8)
C22 0.0225(8) 0.0344(9) 0.0178(7) -0.0001(6) -0.0010(6) -0.0015(7)
C23 0.0299(9) 0.0427(10) 0.0226(8) -0.0029(7) -0.0012(7) 0.0060(8)
C24 0.0243(10) 0.0517(14) 0.109(2) -0.0073(13) -0.0055(12) -0.0041(10)
C25 0.0322(10) 0.0410(11) 0.0684(14) -0.0101(10) 0.0034(10) 0.0040(9)
C26 0.0279(9) 0.0265(8) 0.0276(8) -0.0052(7) -0.0028(7) 0.0006(7)
C27 0.0358(10) 0.0343(10) 0.0318(9) -0.0023(7) 0.0072(8) 0.0025(8)
C28 0.0354(10) 0.0326(10) 0.0409(10) -0.0062(8) -0.0011(8) 0.0061(8)
C29 0.0247(9) 0.0254(8) 0.0369(9) -0.0113(7) -0.0013(7) -0.0013(7)
C30 0.0278(9) 0.0346(10) 0.0397(10) -0.0036(8) 0.0047(8) 0.0021(8)
C31 0.0399(11) 0.0634(14) 0.0351(10) -0.0045(9) -0.0051(9) 0.0146(10)
C32 0.0222(8) 0.0380(10) 0.0297(9) 0.0046(7) -0.0001(7) 0.0029(7)
C33 0.0314(9) 0.0362(10) 0.0338(9) -0.0022(7) 0.0017(8) 0.0081(8)
C34 0.0282(10) 0.0607(13) 0.0376(10) 0.0060(9) -0.0029(8) 0.0102(9)
C41 0.0309(9) 0.0242(8) 0.0239(8) 0.0031(6) -0.0049(7) -0.0043(7)
C42 0.0413(10) 0.0236(8) 0.0299(9) 0.0084(7) -0.0041(8) -0.0045(8)
C43 0.0403(10) 0.0243(9) 0.0360(9) 0.0073(7) -0.0098(8) 0.0041(8)
C44 0.0286(9) 0.0303(9) 0.0332(9) 0.0031(7) -0.0065(7) 0.0052(7)
C45 0.0275(9) 0.0257(8) 0.0248(8) 0.0032(6) -0.0055(7) 0.0002(7)
C46 0.0283(9) 0.0192(7) 0.0210(7) 0.0025(6) -0.0066(6) -0.0006(6)
N47 0.0227(7) 0.0219(7) 0.0253(7) 0.0061(5) -0.0013(6) 0.0006(5)
C48 0.0243(8) 0.0201(8) 0.0242(8) 0.0023(6) 0.0010(7) -0.0007(6)
C49 0.0169(7) 0.0221(8) 0.0222(7) 0.0043(6) 0.0021(6) -0.0006(6)
C50 0.0201(8) 0.0241(8) 0.0206(7) 0.0019(6) 0.0013(6) -0.0008(6)
C51 0.0234(8) 0.0210(8) 0.0240(8) -0.0015(6) 0.0027(6) -0.0003(6)
C52 0.0183(7) 0.0218(8) 0.0242(8) 0.0033(6) 0.0025(6) 0.0024(6)
C53 0.0162(7) 0.0207(7) 0.0215(7) 0.0039(6) 0.0029(6) 0.0002(6)
N54 0.0198(6) 0.0210(6) 0.0226(6) 0.0034(5) 0.0009(5) 0.0000(5)
C55 0.0201(8) 0.0194(7) 0.0227(7) 0.0004(6) 0.0024(6) 0.0004(6)
N56 0.0188(6) 0.0234(7) 0.0205(6) 0.0000(5) 0.0012(5) 0.0016(5)
C57 0.0239(8) 0.0164(7) 0.0220(7) 0.0009(6) -0.0021(6) 0.0025(6)
C58 0.0246(8) 0.0194(8) 0.0246(8) -0.0002(6) -0.0002(6) 0.0037(6)
C59 0.0324(9) 0.0267(8) 0.0219(8) -0.0035(6) 0.0000(7) 0.0043(7)
C60 0.0303(9) 0.0318(9) 0.0286(8) -0.0027(7) -0.0082(7) 0.0007(7)
C61 0.0215(8) 0.0325(9) 0.0325(9) 0.0016(7) -0.0033(7) -0.0005(7)
C62 0.0236(8) 0.0224(8) 0.0272(8) 0.0035(6) -0.0001(7) 0.0022(7)
C63 0.0326(9) 0.0309(9) 0.0313(9) 0.0068(7) 0.0019(7) -0.0025(7)
C64 0.0396(11) 0.0417(11) 0.0394(10) 0.0057(8) 0.0049(8) -0.0111(9)
C65 0.0494(12) 0.0331(10) 0.0475(11) -0.0004(8) 0.0152(9) -0.0009(9)
C66 0.0252(9) 0.0301(9) 0.0349(9) 0.0084(7) -0.0002(7) 0.0018(7)
C67 0.0516(13) 0.0359(11) 0.0537(12) -0.0052(9) 0.0089(10) -0.0149(9)
C68 0.0728(16) 0.0448(12) 0.0456(12) -0.0072(9) 0.0234(11) -0.0175(11)
C69 0.0247(8) 0.0345(9) 0.0237(8) -0.0005(7) 0.0016(7) 0.0031(7)
C70 0.0320(10) 0.0407(11) 0.0386(10) -0.0006(8) 0.0046(8) -0.0060(8)
C71 0.0330(10) 0.0544(12) 0.0327(10) -0.0045(9) 0.0063(8) 0.0051(9)
C72 0.0245(8) 0.0344(9) 0.0275(8) 0.0008(7) 0.0025(7) 0.0014(7)
C73 0.0299(10) 0.0450(11) 0.0375(10) 0.0023(8) 0.0088(8) 0.0060(8)
C74 0.0367(10) 0.0466(11) 0.0332(9) 0.0086(8) 0.0095(8) 0.0078(9)
C81 0.073(4) 0.060(5) 0.112(5) 0.015(4) 0.025(4) 0.012(2)
C82 0.085(2) 0.0364(16) 0.0629(19) 0.0022(14) 0.0150(18) -0.0047(16)
C83 0.070(2) 0.0619(18) 0.040(3) 0.006(2) 0.010(2) -0.006(2)
C84 0.063(2) 0.0460(17) 0.0480(16) 0.0011(14) 0.0016(15) -0.0001(15)
C85 0.077(3) 0.084(2) 0.048(3) 0.011(3) 0.003(2) 0.011(2)
C81' 0.073(4) 0.060(5) 0.112(5) 0.015(4) 0.025(4) 0.012(2)
C82' 0.085(2) 0.0364(16) 0.0629(19) 0.0022(14) 0.0150(18) -0.0047(16)
C83' 0.070(2) 0.0619(18) 0.040(3) 0.006(2) 0.010(2) -0.006(2)
C84' 0.063(2) 0.0460(17) 0.0480(16) 0.0011(14) 0.0016(15) -0.0001(15)
C85' 0.077(3) 0.084(2) 0.048(3) 0.011(3) 0.003(2) 0.011(2)

loop_
_atom_type_symbol
_atom_type_description
_atom_type_scat_dispersion_real
_atom_type_scat_dispersion_imag
_atom_type_scat_source
C C 0.0033 0.0016 'International Tables Vol C Tables 4.2.6.8 and 6.1.1.4'
H H 0.0000 0.0000 'International Tables Vol C Tables 4.2.6.8 and 6.1.1.4'
N N 0.0061 0.0033 'International Tables Vol C Tables 4.2.6.8 and 6.1.1.4'

loop_
_exptl_crystal_face_index_h
_exptl_crystal_face_index_k
_exptl_crystal_face_index_l
_exptl_crystal_face_perp_dist
0.00 0.00 -1.00 0.0200
0.00 0.00 1.00 0.0120
0.00 -1.00 0.00 0.0110
0.00 1.00 0.00 0.0130
1.00 0.00 0.00 0.0100
-1.00 0.00 0.00 0.0100

loop_
_geom_angle_atom_site_label_1
_geom_angle_atom_site_label_2
_geom_angle_atom_site_label_3
_geom_angle
C2 C1 C6 117.78(15)
C2 C1 C23 120.68(14)
C6 C1 C23 121.54(14)
C3 C2 C1 120.98(15)
C2 C3 C4 120.32(15)
C3 C4 C5 121.12(15)
C4 C5 C6 117.30(14)
C4 C5 C26 122.34(15)
C6 C5 C26 120.35(14)
C1 C6 C5 122.39(14)
C1 C6 N7 117.80(14)
C5 C6 N7 119.66(13)
C8 N7 C6 118.14(13)
N7 C8 C9 121.93(14)
N14 C9 C10 123.22(14)
N14 C9 C8 114.60(13)
C10 C9 C8 122.18(14)
C11 C10 C9 118.33(14)
C10 C11 C12 119.33(14)
C11 C12 C13 118.39(14)
N14 C13 C12 123.04(14)
N14 C13 C15 113.91(13)
C12 C13 C15 123.04(13)
N16 C15 C13 122.60(13)
C13 N14 C9 117.68(13)
C15 N16 C17 118.09(13)
C18 C17 C22 122.05(14)
C18 C17 N16 121.54(14)
C22 C17 N16 116.31(14)
C19 C18 C17 117.36(15)
C19 C18 C29 119.51(15)
C17 C18 C29 123.09(14)
C20 C19 C18 121.54(16)
C19 C20 C21 120.00(16)
C20 C21 C22 121.25(16)
C21 C22 C17 117.79(15)
C21 C22 C32 122.73(15)
C17 C22 C32 119.44(14)
C24 C23 C1 110.80(16)
C24 C23 C25 110.12(16)
C1 C23 C25 112.47(15)
C28 C26 C5 113.99(14)
C28 C26 C27 109.69(14)
C5 C26 C27 110.53(13)
C30 C29 C18 110.47(14)
C30 C29 C31 110.86(14)
C18 C29 C31 112.31(15)
C22 C32 C34 113.77(16)
C22 C32 C33 111.12(14)
C34 C32 C33 109.42(14)
C42 C41 C46 117.49(15)
C42 C41 C63 122.14(14)
C46 C41 C63 120.34(14)
C43 C42 C41 121.73(15)
C44 C43 C42 119.71(16)
C43 C44 C45 121.27(16)
C44 C45 C46 118.09(15)
C44 C45 C66 120.40(15)
C46 C45 C66 121.45(14)
C45 C46 C41 121.70(14)
C45 C46 N47 119.38(13)
C41 C46 N47 118.81(14)
C48 N47 C46 117.83(13)
N47 C48 C49 122.10(14)
N54 C49 C50 122.98(14)
N54 C49 C48 114.88(13)
C50 C49 C48 122.12(14)
C51 C50 C49 118.85(14)
C52 C51 C50 118.91(14)
C51 C52 C53 118.58(14)
N54 C53 C52 123.38(14)
N54 C53 C55 115.25(13)
C52 C53 C55 121.36(13)
C49 N54 C53 117.28(13)
N56 C55 C53 121.90(14)
C55 N56 C57 118.59(13)
C62 C57 C58 122.18(14)
C62 C57 N56 117.01(13)
C58 C57 N56 120.59(14)
C59 C58 C57 117.04(14)
C59 C58 C69 122.44(14)
C57 C58 C69 120.44(14)
C60 C59 C58 121.65(14)
C61 C60 C59 119.95(16)
C60 C61 C62 120.71(15)
C61 C62 C57 118.24(14)
C61 C62 C72 122.05(14)
C57 C62 C72 119.71(14)
C41 C63 C64 113.90(15)
C41 C63 C65 110.18(15)
C64 C63 C65 109.95(14)
C45 C66 C67 110.15(15)
C45 C66 C68 112.62(15)
C67 C66 C68 110.31(16)
C71 C69 C58 113.45(14)
C71 C69 C70 110.67(14)
C58 C69 C70 110.11(13)
C73 C72 C74 110.44(14)
C73 C72 C62 113.30(14)
C74 C72 C62 111.39(14)
C83 C82 C81 111.3(14)
C82 C83 C84 109.4(9)
C85 C84 C83 109.1(7)
C83' C82' C81' 111.3(6)
C82' C83' C84' 110.1(4)
C85' C84' C83' 110.4(3)

loop_
_geom_bond_atom_site_label_1
_geom_bond_atom_site_label_2
_geom_bond_distance
C1 C2 1.394(2)
C1 C6 1.404(2)
C1 C23 1.524(2)
C2 C3 1.381(2)
C3 C4 1.391(2)
C4 C5 1.396(2)
C5 C6 1.408(2)
C5 C26 1.529(2)
C6 N7 1.4284(19)
N7 C8 1.265(2)
C8 C9 1.475(2)
C9 N14 1.3422(19)
C9 C10 1.394(2)
C10 C11 1.385(2)
C11 C12 1.386(2)
C12 C13 1.396(2)
C13 N14 1.3403(19)
C13 C15 1.476(2)
C15 N16 1.2655(19)
N16 C17 1.4312(19)
C17 C18 1.404(2)
C17 C22 1.411(2)
C18 C19 1.398(2)
C18 C29 1.529(2)
C19 C20 1.382(3)
C20 C21 1.384(3)
C21 C22 1.391(2)
C22 C32 1.520(2)
C23 C24 1.511(3)
C23 C25 1.525(3)
C26 C28 1.528(2)
C26 C27 1.536(2)
C29 C30 1.528(2)
C29 C31 1.529(3)
C32 C34 1.529(2)
C32 C33 1.538(2)
C41 C42 1.395(2)
C41 C46 1.409(2)
C41 C63 1.523(2)
C42 C43 1.383(3)
C43 C44 1.380(2)
C44 C45 1.397(2)
C45 C46 1.402(2)
C45 C66 1.522(2)
C46 N47 1.436(2)
N47 C48 1.266(2)
C48 C49 1.480(2)
C49 N54 1.345(2)
C49 C50 1.397(2)
C50 C51 1.386(2)
C51 C52 1.385(2)
C52 C53 1.395(2)
C53 N54 1.3458(19)
C53 C55 1.475(2)
C55 N56 1.269(2)
N56 C57 1.430(2)
C57 C62 1.401(2)
C57 C58 1.407(2)
C58 C59 1.394(2)
C58 C69 1.524(2)
C59 C60 1.390(2)
C60 C61 1.383(2)
C61 C62 1.393(2)
C62 C72 1.529(2)
C63 C64 1.527(2)
C63 C65 1.532(3)
C66 C67 1.522(3)
C66 C68 1.523(3)
C69 C71 1.522(2)
C69 C70 1.540(2)
C72 C73 1.525(2)
C72 C74 1.527(2)
C81 C82 1.539(14)
C82 C83 1.517(10)
C83 C84 1.570(9)
C84 C85 1.483(8)
C81' C82' 1.541(10)
C82' C83' 1.504(5)
C83' C84' 1.552(6)
C84' C85' 1.499(5)
